data_4001687
loop_
_publ_author_name
'Allenbaugh, Rachel J.'
'Schauer, Cynthia K.'
'Josey, Amanda'
'Martin, James D.'
'Anokhin, Denis V.'
'Ivanov, Dimitri A.'

_publ_section_title
;
 Effect of Axial Interactions on the Formation of Mesophases: Comparison
 of the Phase Behavior of Dialkyl
 2,2&#x2032;-bipyridyl-4,4&#x2032;-dicarboxylate Complexes of Pt(II),
 Pt(IV), and Pt(II)/Pt(IV) Molecular Alloys
;
_journal_issue 23
_journal_name_full 'Chemistry of Materials'
_journal_page_first 4517
_journal_paper_doi 10.1021/cm3018105
_journal_volume 24
_journal_year 2012
_chemical_formula_moiety 'C16 H16 Cl2 N2 O4 Pt '
_chemical_formula_sum 'C16 H16 Cl2 N2 O4 Pt'
_chemical_formula_weight 566.30
_chemical_name_systematic ?
_space_group_IT_number 2
_symmetry_cell_setting triclinic
_symmetry_space_group_name_Hall '-P 1'
_symmetry_space_group_name_H-M 'P -1'
_cell_angle_alpha 61.445(3)
_cell_angle_beta 82.988(3)
_cell_angle_gamma 84.057(3)
_cell_formula_units_Z 4
_cell_length_a 9.1145(4)
_cell_length_b 14.6632(7)
_cell_length_c 15.2749(7)
_cell_measurement_reflns_used 943
_cell_measurement_temperature 173
_cell_measurement_theta_max 25.00
_cell_measurement_theta_min 2.50
_cell_volume 1777.33(15)
_computing_cell_refinement 'Bruker SAINT'
_computing_data_collection 'Bruker SMART'
_computing_data_reduction 'Bruker SAINT/NRCVAX DATRD2'
_computing_molecular_graphics NRCVAX
_computing_publication_material 'NRCVAX TABLES Jan 94 Version'
_computing_structure_refinement 'NRCVAX LSTSQ'
_computing_structure_solution 'NRCVAX SOLVER'
_diffrn_ambient_temperature 173
_diffrn_measurement_device 'Bruker SMART 1K'
_diffrn_measurement_method 'Omega scans'
_diffrn_radiation_monochromator graphite
_diffrn_radiation_source 'xray tube'
_diffrn_radiation_type 'Molybdenum K\a'
_diffrn_radiation_wavelength 0.71073
_diffrn_reflns_av_R_equivalents 0.027
_diffrn_reflns_limit_h_max 10
_diffrn_reflns_limit_h_min -10
_diffrn_reflns_limit_k_max 17
_diffrn_reflns_limit_k_min 0
_diffrn_reflns_limit_l_max 18
_diffrn_reflns_limit_l_min -15
_diffrn_reflns_number 12756
_diffrn_reflns_theta_max 25.00
_diffrn_reflns_theta_min 0.00
_exptl_absorpt_coefficient_mu 8.19
_exptl_absorpt_correction_T_max 1.000
_exptl_absorpt_correction_T_min 0.569
_exptl_absorpt_correction_type none
_exptl_crystal_colour yellow
_exptl_crystal_density_diffrn 2.116
_exptl_crystal_description needle
_exptl_crystal_F_000 1076.65
_exptl_crystal_size_max 0.20
_exptl_crystal_size_mid 0.01
_exptl_crystal_size_min 0.01
_refine_diff_density_max 1.36
_refine_diff_density_min -0.98
_refine_ls_extinction_method none
_refine_ls_goodness_of_fit_obs 1.06
_refine_ls_hydrogen_treatment constr
_refine_ls_matrix_type full
_refine_ls_number_constraints 0
_refine_ls_number_parameters 451
_refine_ls_number_reflns 4759
_refine_ls_number_restraints 0
_refine_ls_R_factor_all 0.048
_refine_ls_R_factor_obs 0.031
_refine_ls_shift/esd_max 0.000
_refine_ls_structure_factor_coef F
_refine_ls_weighting_details 1/(\s^2^(F)+0.0004F^2^)
_refine_ls_weighting_scheme calc
_refine_ls_wR_factor_all 0.037
_refine_ls_wR_factor_obs 0.034
_reflns_number_observed 4760
_reflns_number_total 6186
_reflns_observed_criterion 'Inet > 2.5\s(Inet)'
_cod_data_source_file cm3018105_si_003.cif
_cod_data_source_block c04233
_cod_depositor_comments
;
 Homogenising atom site labels in order to relate data from different loops.

 Antanas Vaitkus,
 2017-03-21

The following automatic conversions were performed:

'_symmetry_cell_setting' value 'Triclinic' changed to 'triclinic'
according to /home/saulius/struct/CIF-dictionaries/cif_core.dic
dictionary named 'cif_core.dic' version 2.4.2 from 2011-04-26.

Automatic conversion script
Id: cif_fix_values 1891 2012-01-12 08:04:46Z andrius 
;
_cod_original_cell_volume 1777.33(14)
_cod_original_formula_sum 'C16 H16 Cl2 N2 O4 Pt '
_cod_database_code 4001687

loop_
_symmetry_equiv_pos_as_xyz
x,y,z
-x,-y,-z

loop_
_atom_site_aniso_label
_atom_site_aniso_U_11
_atom_site_aniso_U_22
_atom_site_aniso_U_33
_atom_site_aniso_U_12
_atom_site_aniso_U_13
_atom_site_aniso_U_23
_atom_site_aniso_type_symbol
Pt1 0.02512(17) 0.04427(21) 0.02703(18) -0.00028(14) -0.00227(13) -0.01974(15) Pt
Cl1 0.0412(11) 0.0417(12) 0.0361(11) 0.0025(9) -0.0063(9) -0.0165(9) Cl
Cl2 0.0320(11) 0.0656(16) 0.0511(13) 0.0064(10) -0.0152(10) -0.0280(12) Cl
N1 0.028(3) 0.035(4) 0.018(3) -0.006(3) -0.0024(25) -0.013(3) N
C2 0.034(4) 0.030(4) 0.032(4) -0.008(3) 0.004(3) -0.015(3) C
C3 0.035(4) 0.040(5) 0.031(4) -0.011(4) -0.003(3) -0.018(4) C
C4 0.025(4) 0.029(4) 0.030(4) -0.002(3) -0.001(3) -0.019(3) C
C5 0.025(4) 0.030(4) 0.027(4) -0.001(3) 0.003(3) -0.019(3) C
C6 0.024(4) 0.034(5) 0.025(4) 0.000(3) -0.003(3) -0.022(3) C
C7 0.022(4) 0.040(5) 0.034(4) -0.010(3) 0.005(3) -0.022(4) C
C8 0.027(4) 0.048(6) 0.041(5) -0.004(4) 0.001(4) -0.028(4) C
C9 0.029(4) 0.043(5) 0.041(5) -0.006(4) 0.003(4) -0.029(4) C
C10 0.034(5) 0.056(6) 0.039(5) -0.016(4) 0.001(4) -0.027(4) C
C11 0.022(4) 0.062(6) 0.036(4) -0.003(4) -0.006(3) -0.030(4) C
N12 0.020(3) 0.045(4) 0.023(3) -0.005(3) -0.001(3) -0.020(3) N
C13 0.027(4) 0.045(5) 0.030(4) -0.012(4) 0.010(3) -0.023(4) C
O14 0.031(3) 0.040(4) 0.064(4) -0.011(3) -0.017(3) -0.026(3) O
O15 0.025(3) 0.039(3) 0.037(3) -0.0006(23) -0.0083(23) -0.021(3) O
C16 0.032(4) 0.053(6) 0.033(5) 0.000(4) -0.008(4) -0.019(4) C
C17 0.045(5) 0.057(7) 0.055(6) 0.007(5) -0.009(5) -0.023(5) C
C18 0.034(5) 0.060(6) 0.061(6) -0.017(4) 0.003(4) -0.039(5) C
O19 0.068(5) 0.062(5) 0.124(7) -0.021(4) -0.031(4) -0.049(5) O
O20 0.041(3) 0.043(4) 0.068(4) -0.006(3) -0.008(3) -0.029(3) O
C21 0.064(6) 0.036(6) 0.095(8) 0.005(5) -0.009(6) -0.038(6) C
C22 0.098(9) 0.037(6) 0.117(10) -0.012(6) 0.032(8) -0.020(6) C
Pt2 0.01834(14) 0.02053(16) 0.02032(15) 0.00021(11) -0.00398(11) -0.00941(12) Pt
Cl3 0.0248(9) 0.0246(10) 0.0321(10) 0.0050(7) -0.0084(8) -0.0106(8) Cl
Cl4 0.0302(9) 0.0240(10) 0.0341(10) -0.0027(7) -0.0071(8) -0.0117(8) Cl
N31 0.018(3) 0.030(4) 0.021(3) -0.0018(25) -0.0016(23) -0.014(3) N
C32 0.022(4) 0.028(4) 0.027(4) 0.005(3) -0.011(3) -0.013(3) C
C33 0.020(4) 0.033(4) 0.029(4) 0.007(3) -0.014(3) -0.018(3) C
C34 0.025(4) 0.029(4) 0.028(4) -0.006(3) -0.007(3) -0.016(3) C
C35 0.025(4) 0.025(4) 0.027(4) 0.003(3) -0.005(3) -0.008(3) C
C36 0.020(3) 0.016(4) 0.022(4) -0.003(3) -0.008(3) -0.007(3) C
C37 0.016(3) 0.024(4) 0.026(4) 0.003(3) -0.008(3) -0.012(3) C
C38 0.023(4) 0.026(4) 0.023(4) -0.004(3) -0.005(3) -0.013(3) C
C39 0.018(3) 0.024(4) 0.023(4) -0.001(3) -0.004(3) -0.009(3) C
C40 0.020(4) 0.035(5) 0.036(4) 0.001(3) -0.009(3) -0.019(4) C
C41 0.024(4) 0.024(4) 0.032(4) -0.003(3) -0.008(3) -0.014(3) C
N42 0.017(3) 0.021(3) 0.016(3) -0.0026(23) -0.0039(22) -0.0084(24) N
C43 0.025(4) 0.031(5) 0.037(4) -0.003(3) -0.004(3) -0.017(4) C
O44 0.032(3) 0.036(3) 0.062(4) -0.0054(25) -0.025(3) -0.014(3) O
O45 0.029(3) 0.024(3) 0.053(3) 0.0012(23) -0.017(3) -0.012(3) O
C46 0.036(4) 0.027(4) 0.052(5) -0.009(3) -0.014(4) -0.007(4) C
C47 0.069(6) 0.041(6) 0.060(6) -0.018(5) -0.002(5) -0.026(5) C
C48 0.021(4) 0.034(5) 0.032(4) 0.000(3) -0.005(3) -0.013(3) C
O49 0.019(3) 0.032(3) 0.047(3) 0.0019(22) -0.0157(23) -0.0076(25) O
O50 0.025(3) 0.021(3) 0.036(3) 0.0007(21) -0.0116(22) -0.0038(23) O
C51 0.041(5) 0.028(4) 0.032(4) 0.002(4) -0.017(4) -0.008(3) C
C52 0.069(6) 0.039(6) 0.056(6) -0.019(5) -0.040(5) 0.007(4) C

loop_
_atom_site_label
_atom_site_fract_x
_atom_site_fract_y
_atom_site_fract_z
_atom_site_U_iso_or_equiv
_atom_site_thermal_displace_type
_atom_site_type_symbol
Pt1 0.65149(3) 0.397115(25) 0.455535(21) 0.03103(22) Uani Pt
Cl1 0.61057(22) 0.22306(16) 0.52929(14) 0.0405(12) Uani Cl
Cl2 0.87658(22) 0.35591(19) 0.52252(16) 0.0490(16) Uani Cl
N1 0.4582(6) 0.4451(5) 0.3905(4) 0.026(4) Uani N
C2 0.3539(8) 0.3813(6) 0.3983(5) 0.032(5) Uani C
C3 0.2264(8) 0.4216(6) 0.3484(6) 0.034(5) Uani C
C4 0.2046(8) 0.5277(6) 0.2902(5) 0.026(5) Uani C
C5 0.3113(8) 0.5926(6) 0.2837(5) 0.025(4) Uani C
C6 0.4378(8) 0.5490(6) 0.3333(5) 0.024(5) Uani C
C7 0.5567(8) 0.6117(6) 0.3326(5) 0.030(5) Uani C
C8 0.5561(8) 0.7167(7) 0.2854(6) 0.036(5) Uani C
C9 0.6692(8) 0.7673(6) 0.2945(6) 0.034(5) Uani C
C10 0.7828(9) 0.7075(7) 0.3508(6) 0.040(6) Uani C
C11 0.7832(8) 0.6015(7) 0.3956(6) 0.037(6) Uani C
N12 0.6712(6) 0.5511(5) 0.3885(4) 0.028(4) Uani N
C13 0.0706(8) 0.5684(7) 0.2320(5) 0.032(5) Uani C
O14 -0.0074(6) 0.5117(4) 0.2236(4) 0.042(4) Uani O
O15 0.0503(5) 0.6708(4) 0.1886(4) 0.032(3) Uani O
C16 -0.0713(8) 0.7128(7) 0.1227(6) 0.039(6) Uani C
C17 -0.0719(10) 0.8282(8) 0.0733(7) 0.054(7) Uani C
C18 0.6688(9) 0.8831(8) 0.2475(7) 0.047(6) Uani C
O19 0.7558(8) 0.9260(6) 0.2667(6) 0.079(6) Uani O
O20 0.5666(6) 0.9321(4) 0.1825(5) 0.049(4) Uani O
C21 0.5678(11) 1.0474(7) 0.1262(8) 0.062(8) Uani C
C22 0.6580(13) 1.0785(8) 0.0293(10) 0.094(9) Uani C
Pt2 0.42432(3) 0.538744(21) 0.086530(19) 0.01969(18) Uani Pt
Cl3 0.25496(19) 0.66235(14) -0.00939(13) 0.0282(10) Uani Cl
Cl4 0.56995(19) 0.66910(14) 0.06285(13) 0.0297(11) Uani Cl
N31 0.3056(6) 0.4161(4) 0.1171(4) 0.022(4) Uani N
C32 0.1708(7) 0.4202(5) 0.0859(5) 0.025(4) Uani C
C33 0.1007(7) 0.3316(6) 0.1102(5) 0.026(5) Uani C
C34 0.1649(7) 0.2349(5) 0.1717(5) 0.025(4) Uani C
C35 0.3029(7) 0.2318(6) 0.2033(5) 0.027(4) Uani C
C36 0.3706(7) 0.3220(5) 0.1763(5) 0.020(4) Uani C
C37 0.5165(7) 0.3256(5) 0.2075(5) 0.021(4) Uani C
C38 0.5960(7) 0.2372(5) 0.2686(5) 0.023(4) Uani C
C39 0.7313(7) 0.2486(5) 0.2957(5) 0.023(4) Uani C
C40 0.7817(7) 0.3465(6) 0.2571(6) 0.029(5) Uani C
C41 0.6949(7) 0.4322(5) 0.1966(5) 0.025(4) Uani C
N42 0.5631(6) 0.4225(4) 0.1721(4) 0.018(3) Uani N
C43 0.0894(8) 0.1382(6) 0.1986(6) 0.030(5) Uani C
O44 -0.0288(6) 0.1393(4) 0.1711(4) 0.045(4) Uani O
O45 0.1675(5) 0.0526(4) 0.2570(4) 0.037(3) Uani O
C46 0.1073(9) -0.0466(6) 0.2882(6) 0.041(5) Uani C
C47 0.1621(11) -0.0899(7) 0.2187(7) 0.055(7) Uani C
C48 0.8194(7) 0.1557(6) 0.3667(5) 0.030(5) Uani C
O49 0.9450(5) 0.1616(4) 0.3819(4) 0.036(3) Uani O
O50 0.7438(5) 0.0710(4) 0.4077(4) 0.031(3) Uani O
C51 0.8119(9) -0.0220(6) 0.4847(6) 0.035(5) Uani C
C52 0.7134(11) -0.1077(7) 0.5170(7) 0.062(6) Uani C
H2 0.369 0.308 0.439 0.0420 Uiso H
H3 0.153 0.376 0.354 0.0453 Uiso H
H5 0.298 0.667 0.244 0.0371 Uiso H
H8 0.477 0.757 0.245 0.0487 Uiso H
H10 0.861 0.741 0.359 0.0530 Uiso H
H11 0.865 0.561 0.433 0.0500 Uiso H
H16a -0.057 0.689 0.073 0.0494 Uiso H
H16b -0.164 0.690 0.162 0.0494 Uiso H
H17a -0.150 0.858 0.030 0.0622 Uiso H
H17b -0.085 0.851 0.123 0.0622 Uiso H
H17c 0.021 0.850 0.035 0.0622 Uiso H
H21a 0.468 1.076 0.114 0.0746 Uiso H
H21b 0.609 1.073 0.164 0.0746 Uiso H
H22a 0.659 1.153 -0.008 0.0941 Uiso H
H22b 0.757 1.050 0.042 0.0941 Uiso H
H22c 0.616 1.052 -0.009 0.0941 Uiso H
H32 0.124 0.487 0.046 0.0353 Uiso H
H33 0.007 0.336 0.086 0.0374 Uiso H
H35 0.351 0.166 0.245 0.0356 Uiso H
H38 0.560 0.169 0.292 0.0339 Uiso H
H40 0.876 0.356 0.273 0.0404 Uiso H
H41 0.731 0.501 0.170 0.0364 Uiso H
H46a 0.135 -0.095 0.354 0.0480 Uiso H
H46b 0.001 -0.038 0.290 0.0480 Uiso H
H47a 0.121 -0.156 0.240 0.0669 Uiso H
H47b 0.134 -0.042 0.153 0.0669 Uiso H
H47c 0.268 -0.099 0.217 0.0669 Uiso H
H51a 0.906 -0.039 0.459 0.0438 Uiso H
H51b 0.826 -0.011 0.540 0.0438 Uiso H
H52a 0.755 -0.171 0.568 0.0646 Uiso H
H52b 0.620 -0.090 0.543 0.0646 Uiso H
H52c 0.700 -0.118 0.461 0.0646 Uiso H

loop_
_atom_type_symbol
_atom_type_scat_dispersion_real
_atom_type_scat_dispersion_imag
_atom_type_scat_source
C 0.003 0.002 'International Tables Vol. IV Table 2.2B'
H 0.000 0.000 'International Tables Vol. IV Table 2.2B'
Cl 0.148 0.159 'International Tables Vol. IV Table 2.2B'
N 0.006 0.003 'International Tables Vol. IV Table 2.2B'
O 0.011 0.006 'International Tables Vol. IV Table 2.2B'
Pt -1.703 8.391 'International Tables Vol. IV Table 2.2B'

loop_
_geom_angle_atom_site_label_1
_geom_angle_atom_site_label_2
_geom_angle_atom_site_label_3
_geom_angle
Cl1 Pt1 Cl2 89.21(8)
Cl1 Pt1 N1 95.25(18)
Cl1 Pt1 N12 175.65(17)
Cl2 Pt1 N1 175.50(19)
Cl2 Pt1 N12 95.09(17)
N1 Pt1 N12 80.46(24)
Pt1 N1 C2 125.0(5)
Pt1 N1 C6 115.3(5)
C2 N1 C6 119.7(6)
N1 C2 C3 120.7(7)
C2 C3 C4 119.9(7)
C3 C4 C5 119.0(7)
C3 C4 C13 118.6(7)
C5 C4 C13 122.3(7)
C4 C5 C6 119.1(7)
N1 C6 C5 121.5(6)
N1 C6 C7 115.2(6)
C5 C6 C7 123.2(7)
C6 C7 C8 125.6(7)
C6 C7 N12 112.7(7)
C8 C7 N12 121.7(7)
C7 C8 C9 120.6(7)
C8 C9 C10 118.0(8)
C8 C9 C18 122.2(7)
C10 C9 C18 119.7(7)
C9 C10 C11 120.3(7)
C10 C11 N12 122.1(7)
Pt1 N12 C7 116.2(5)
Pt1 N12 C11 126.5(5)
C7 N12 C11 117.2(7)
C4 C13 O14 122.0(7)
C4 C13 O15 113.8(6)
O14 C13 O15 124.1(7)
C13 O15 C16 114.5(6)
O15 C16 C17 108.1(7)
C9 C18 O19 121.8(9)
C9 C18 O20 113.7(7)
O19 C18 O20 124.5(9)
C18 O20 C21 116.8(7)
O20 C21 C22 109.2(8)
Cl3 Pt2 Cl4 89.26(6)
Cl3 Pt2 N31 95.20(16)
Cl3 Pt2 N42 175.89(16)
Cl4 Pt2 N31 175.29(16)
Cl4 Pt2 N42 94.85(16)
N31 Pt2 N42 80.69(22)
Pt2 N31 C32 126.6(5)
Pt2 N31 C36 114.4(4)
C32 N31 C36 119.0(6)
N31 C32 C33 121.7(6)
C32 C33 C34 119.9(6)
C33 C34 C35 117.8(6)
C33 C34 C43 120.3(6)
C35 C34 C43 121.9(6)
C34 C35 C36 120.6(6)
N31 C36 C35 120.9(6)
N31 C36 C37 115.0(6)
C35 C36 C37 124.1(6)
C36 C37 C38 122.3(6)
C36 C37 N42 114.5(5)
C38 C37 N42 123.3(6)
C37 C38 C39 118.1(6)
C38 C39 C40 118.8(6)
C38 C39 C48 120.8(6)
C40 C39 C48 120.4(6)
C39 C40 C41 119.8(6)
C40 C41 N42 121.9(6)
Pt2 N42 C37 115.4(4)
Pt2 N42 C41 126.5(5)
C37 N42 C41 118.0(6)
C34 C43 O44 122.9(7)
C3 C43 O45 112.2(6)
O44 C43 O45 124.9(7)
C43 O45 C46 117.9(6)
O45 C46 C47 111.7(7)
C39 C48 O49 122.0(7)
C39 C48 O50 111.6(6)
O49 C48 O50 126.3(6)
C48 O50 C51 116.8(5)
O50 C51 C52 108.2(6)

loop_
_geom_bond_atom_site_label_1
_geom_bond_atom_site_label_2
_geom_bond_distance
Pt1 Cl1 2.2952(21)
Pt1 Cl2 2.2992(20)
Pt1 N1 2.022(6)
Pt1 N12 2.002(6)
N1 C2 1.357(10)
N1 C6 1.352(10)
C2 C3 1.387(11)
C3 C4 1.381(11)
C4 C5 1.391(10)
C4 C13 1.500(11)
C5 C6 1.383(10)
C6 C7 1.488(10)
C7 C8 1.352(12)
C7 N12 1.382(10)
C8 C9 1.387(11)
C9 C10 1.374(12)
C9 C18 1.495(13)
C10 C11 1.366(13)
C11 N12 1.364(10)
C13 O14 1.208(9)
C13 O15 1.322(10)
O15 C16 1.470(9)
C16 C17 1.488(13)
C18 O19 1.203(11)
C18 O20 1.332(11)
O20 C21 1.487(11)
C21 C22 1.486(16)
Pt2 Cl3 2.2911(17)
Pt2 Cl4 2.3008(18)
Pt2 N31 2.025(6)
Pt2 N42 2.011(5)
N31 C32 1.357(8)
N31 C36 1.357(8)
C32 C33 1.373(10)
C33 C34 1.388(10)
C34 C35 1.390(10)
C34 C43 1.493(10)
C35 C36 1.374(10)
C36 C37 1.480(9)
C37 C38 1.376(9)
C37 N42 1.351(9)
C38 C39 1.397(9)
C39 C40 1.372(10)
C39 C48 1.500(10)
C40 C41 1.385(10)
C41 N42 1.341(9)
C43 O44 1.200(9)
C43 O45 1.334(9)
O45 C46 1.442(9)
C46 C47 1.493(13)
C48 O49 1.215(8)
C48 O50 1.318(9)
O50 C51 1.448(8)
C51 C52 1.471(12)
